data_2237029
loop_
_publ_author_name
'Ashurov, Jamshid'
'Ziyaev, Mavlonbek'
'Ibragimov, Bakhtiyar'
'Talipov, Samat'

_publ_section_title
;
 <i>trans</i>-Tetraaquabis[2-(4-chlorophenoxy)acetato-\k<i>O</i>^1^]nickel(II)
;
_journal_coeditor_code SU2512
_journal_issue 12
_journal_name_full 'Acta Crystallographica Section E'
_journal_page_first m1464
_journal_paper_doi 10.1107/S1600536812045540
_journal_volume 68
_journal_year 2012
_chemical_formula_iupac '[Ni (C8 H6 Cl O3)2 (H2 O)4]'
_chemical_formula_moiety 'C16 H20 Cl2 Ni O10'
_chemical_formula_sum 'C16 H20 Cl2 Ni O10'
_chemical_formula_weight 501.93
_chemical_name_systematic
;
<i>trans</i>-Tetraaquabis[2-(4-chlorophenoxy)acetato-\k<i>O</i>^1^]nickel(II)
;
_space_group_IT_number 2
_symmetry_cell_setting triclinic
_symmetry_space_group_name_Hall '-P 1'
_symmetry_space_group_name_H-M 'P -1'
_atom_sites_solution_hydrogens geom
_atom_sites_solution_primary direct
_atom_sites_solution_secondary difmap
_audit_creation_method SHELXL-97
_cell_angle_alpha 97.226(3)
_cell_angle_beta 90.088(4)
_cell_angle_gamma 96.796(4)
_cell_formula_units_Z 1
_cell_length_a 4.894(3)
_cell_length_b 5.769(4)
_cell_length_c 18.369(9)
_cell_measurement_temperature 293(2)
_cell_volume 510.8(5)
_computing_cell_refinement 'CrysAlis PRO (Oxford Diffraction, 2009)'
_computing_data_collection 'CrysAlis PRO (Oxford Diffraction, 2009)'
_computing_data_reduction 'CrysAlis PRO (Oxford Diffraction, 2009)'
_computing_molecular_graphics
;
XP in SHELXTL (Sheldrick, 2008)  and PLATON (Spek, 2009)
;
_computing_publication_material 'SHELXL97 (Sheldrick, 2008)'
_computing_structure_refinement 'SHELXL97 (Sheldrick, 2008)'
_computing_structure_solution 'SHELXS97 (Sheldrick, 2008)'
_diffrn_ambient_temperature 293(2)
_diffrn_detector_area_resol_mean 10.2576
_diffrn_measured_fraction_theta_full 0.972
_diffrn_measured_fraction_theta_max 0.972
_diffrn_measurement_device_type 'Oxford Diffraction Xcalibur Ruby'
_diffrn_measurement_method '\w scans'
_diffrn_radiation_monochromator graphite
_diffrn_radiation_source 'fine-focus sealed tube'
_diffrn_radiation_type CuK\a
_diffrn_radiation_wavelength 1.54184
_diffrn_reflns_av_R_equivalents 0.0517
_diffrn_reflns_av_sigmaI/netI 0.0559
_diffrn_reflns_limit_h_max 6
_diffrn_reflns_limit_h_min -5
_diffrn_reflns_limit_k_max 6
_diffrn_reflns_limit_k_min -7
_diffrn_reflns_limit_l_max 23
_diffrn_reflns_limit_l_min -19
_diffrn_reflns_number 4607
_diffrn_reflns_theta_full 75.89
_diffrn_reflns_theta_max 75.89
_diffrn_reflns_theta_min 4.85
_diffrn_standards_number 3
_exptl_absorpt_coefficient_mu 4.254
_exptl_absorpt_correction_T_max 1.00000
_exptl_absorpt_correction_T_min 0.22601
_exptl_absorpt_correction_type multi-scan
_exptl_absorpt_process_details '(CrysAlis PRO; Oxford Diffraction, 2009)'
_exptl_crystal_colour green
_exptl_crystal_density_diffrn 1.632
_exptl_crystal_density_method 'not measured'
_exptl_crystal_description block
_exptl_crystal_F_000 258
_exptl_crystal_size_max 0.45
_exptl_crystal_size_mid 0.22
_exptl_crystal_size_min 0.2
_refine_diff_density_max 2.779
_refine_diff_density_min -1.324
_refine_ls_extinction_method none
_refine_ls_goodness_of_fit_ref 1.134
_refine_ls_hydrogen_treatment constr
_refine_ls_matrix_type full
_refine_ls_number_parameters 135
_refine_ls_number_reflns 2059
_refine_ls_number_restraints 0
_refine_ls_restrained_S_all 1.134
_refine_ls_R_factor_all 0.1093
_refine_ls_R_factor_gt 0.0986
_refine_ls_shift/su_max 0.002
_refine_ls_shift/su_mean 0.000
_refine_ls_structure_factor_coef Fsqd
_refine_ls_weighting_details 'calc w=1/[\s^2^(Fo^2^)+(0.2000P)^2^] where P=(Fo^2^+2Fc^2^)/3'
_refine_ls_weighting_scheme calc
_refine_ls_wR_factor_gt 0.2453
_refine_ls_wR_factor_ref 0.2716
_reflns_number_gt 1759
_reflns_number_total 2059
_reflns_threshold_expression I>2sigma(I)
_cod_data_source_file su2512.cif
_cod_data_source_block I
_cod_database_code 2237029
_cod_database_fobs_code 2237029

loop_
_symmetry_equiv_pos_as_xyz
'x, y, z'
'-x, -y, -z'

loop_
_atom_site_type_symbol
_atom_site_label
_atom_site_fract_x
_atom_site_fract_y
_atom_site_fract_z
_atom_site_U_iso_or_equiv
_atom_site_adp_type
_atom_site_calc_flag
_atom_site_refinement_flags
_atom_site_occupancy
_atom_site_symmetry_multiplicity
Ni Ni1 1.0000 0.5000 0.5000 0.0282(4) Uani d S 1 2
Cl Cl1 2.2639(4) 0.3457(4) 0.04767(9) 0.0837(7) Uani d . 1 1
O O2W 0.7333(6) 0.2008(5) 0.50078(16) 0.0359(7) Uani d . 1 1
H H2WA 0.7214 0.1192 0.4577 0.054 Uiso d R 1 1
H H2WB 0.5706 0.2354 0.5131 0.054 Uiso d R 1 1
O O1 1.5117(7) 0.3222(6) 0.29609(16) 0.0413(8) Uani d . 1 1
O O1W 1.2630(6) 0.3692(5) 0.56991(15) 0.0344(7) Uani d . 1 1
H H1WA 1.1689 0.2886 0.5999 0.052 Uiso d R 1 1
H H1WB 1.3660 0.4834 0.5951 0.052 Uiso d R 1 1
O O3 0.9237(6) 0.0301(5) 0.37074(15) 0.0379(7) Uani d . 1 1
O O2 1.2116(7) 0.3526(5) 0.41255(16) 0.0369(7) Uani d . 1 1
C C1 1.6813(9) 0.3129(8) 0.2362(2) 0.0383(10) Uani d . 1 1
C C7 1.3174(9) 0.1227(7) 0.3018(2) 0.0358(9) Uani d . 1 1
H H7A 1.4128 -0.0122 0.3075 0.043 Uiso calc R 1 1
H H7B 1.2049 0.0863 0.2574 0.043 Uiso calc R 1 1
C C8 1.1359(8) 0.1725(6) 0.36740(19) 0.0293(8) Uani d . 1 1
C C2 1.8536(13) 0.5167(10) 0.2301(3) 0.0539(13) Uani d . 1 1
H H2 1.8489 0.6472 0.2651 0.065 Uiso calc R 1 1
C C6 1.6845(11) 0.1169(10) 0.1845(3) 0.0491(12) Uani d . 1 1
H H6 1.5671 -0.0199 0.1885 0.059 Uiso calc R 1 1
C C5 1.8678(12) 0.1279(12) 0.1261(3) 0.0564(13) Uani d . 1 1
H H5 1.8740 -0.0029 0.0912 0.068 Uiso calc R 1 1
C C4 2.0382(12) 0.3318(12) 0.1203(3) 0.0556(13) Uani d . 1 1
C C3 2.0336(14) 0.5284(12) 0.1721(3) 0.0621(15) Uani d . 1 1
H H3 2.1495 0.6659 0.1680 0.075 Uiso calc R 1 1

loop_
_atom_site_aniso_label
_atom_site_aniso_U_11
_atom_site_aniso_U_22
_atom_site_aniso_U_33
_atom_site_aniso_U_12
_atom_site_aniso_U_13
_atom_site_aniso_U_23
Ni1 0.0331(6) 0.0178(6) 0.0305(6) -0.0016(4) 0.0044(4) -0.0044(4)
Cl1 0.0815(12) 0.1170(16) 0.0516(9) 0.0067(10) 0.0316(8) 0.0111(9)
O2W 0.0349(15) 0.0225(14) 0.0465(16) -0.0025(11) 0.0093(12) -0.0043(11)
O1 0.0472(18) 0.0345(16) 0.0357(15) -0.0041(13) 0.0120(13) -0.0122(12)
O1W 0.0383(16) 0.0235(13) 0.0385(14) -0.0042(11) -0.0019(11) -0.0007(10)
O3 0.0471(18) 0.0272(15) 0.0356(14) -0.0039(12) 0.0041(12) -0.0025(11)
O2 0.0440(17) 0.0270(15) 0.0350(14) -0.0025(12) 0.0047(12) -0.0085(11)
C1 0.040(2) 0.041(2) 0.0317(18) 0.0007(18) 0.0084(16) -0.0002(16)
C7 0.040(2) 0.028(2) 0.0350(19) -0.0020(16) 0.0032(16) -0.0069(15)
C8 0.035(2) 0.0217(18) 0.0299(17) 0.0043(14) -0.0009(14) -0.0035(13)
C2 0.067(4) 0.041(3) 0.047(3) -0.008(2) 0.014(2) -0.004(2)
C6 0.057(3) 0.046(3) 0.039(2) 0.000(2) 0.010(2) -0.0071(19)
C5 0.058(3) 0.067(4) 0.040(2) 0.006(3) 0.011(2) -0.010(2)
C4 0.056(3) 0.068(4) 0.042(2) 0.001(3) 0.010(2) 0.008(2)
C3 0.068(4) 0.060(3) 0.055(3) -0.009(3) 0.021(3) 0.009(3)

loop_
_atom_type_symbol
_atom_type_description
_atom_type_scat_dispersion_real
_atom_type_scat_dispersion_imag
_atom_type_scat_source
C C 0.0181 0.0091 'International Tables Vol C Tables 4.2.6.8 and 6.1.1.4'
H H 0.0000 0.0000 'International Tables Vol C Tables 4.2.6.8 and 6.1.1.4'
Cl Cl 0.3639 0.7018 'International Tables Vol C Tables 4.2.6.8 and 6.1.1.4'
Ni Ni -3.0029 0.5091 'International Tables Vol C Tables 4.2.6.8 and 6.1.1.4'
O O 0.0492 0.0322 'International Tables Vol C Tables 4.2.6.8 and 6.1.1.4'

loop_
_geom_angle_atom_site_label_1
_geom_angle_atom_site_label_2
_geom_angle_atom_site_label_3
_geom_angle_site_symmetry_1
_geom_angle_site_symmetry_3
_geom_angle
O2W Ni1 O2W 2_766 . 180.0
O2W Ni1 O2 2_766 . 87.58(12)
O2W Ni1 O2 . . 92.42(12)
O2W Ni1 O2 2_766 2_766 92.42(12)
O2W Ni1 O2 . 2_766 87.58(12)
O2 Ni1 O2 . 2_766 180.00(11)
O2W Ni1 O1W 2_766 2_766 89.06(12)
O2W Ni1 O1W . 2_766 90.94(13)
O2 Ni1 O1W . 2_766 91.59(13)
O2 Ni1 O1W 2_766 2_766 88.41(13)
O2W Ni1 O1W 2_766 . 90.95(13)
O2W Ni1 O1W . . 89.05(12)
O2 Ni1 O1W . . 88.41(13)
O2 Ni1 O1W 2_766 . 91.59(13)
O1W Ni1 O1W 2_766 . 180.00(12)
Ni1 O2W H2WA . . 110.5
Ni1 O2W H2WB . . 110.4
H2WA O2W H2WB . . 108.4
C1 O1 C7 . . 117.3(3)
Ni1 O1W H1WA . . 110.3
Ni1 O1W H1WB . . 110.4
H1WA O1W H1WB . . 108.6
C8 O2 Ni1 . . 128.6(3)
O1 C1 C2 . . 115.3(4)
O1 C1 C6 . . 124.0(4)
C2 C1 C6 . . 120.6(4)
O1 C7 C8 . . 109.7(3)
O1 C7 H7A . . 109.7
C8 C7 H7A . . 109.7
O1 C7 H7B . . 109.7
C8 C7 H7B . . 109.7
H7A C7 H7B . . 108.2
O3 C8 O2 . . 126.7(4)
O3 C8 C7 . . 116.0(3)
O2 C8 C7 . . 117.3(4)
C1 C2 C3 . . 120.6(5)
C1 C2 H2 . . 119.7
C3 C2 H2 . . 119.7
C1 C6 C5 . . 118.9(5)
C1 C6 H6 . . 120.6
C5 C6 H6 . . 120.6
C4 C5 C6 . . 120.1(5)
C4 C5 H5 . . 120.0
C6 C5 H5 . . 120.0
C5 C4 C3 . . 120.8(5)
C5 C4 Cl1 . . 120.1(5)
C3 C4 Cl1 . . 119.1(4)
C2 C3 C4 . . 119.0(5)
C2 C3 H3 . . 120.5
C4 C3 H3 . . 120.5

loop_
_geom_bond_atom_site_label_1
_geom_bond_atom_site_label_2
_geom_bond_site_symmetry_2
_geom_bond_distance
Ni1 O2W 2_766 2.039(3)
Ni1 O2W . 2.039(3)
Ni1 O2 . 2.060(3)
Ni1 O2 2_766 2.060(3)
Ni1 O1W 2_766 2.084(3)
Ni1 O1W . 2.084(3)
Cl1 C4 . 1.737(5)
O2W H2WA . 0.8668
O2W H2WB . 0.8667
O1 C1 . 1.379(5)
O1 C7 . 1.419(5)
O1W H1WA . 0.8641
O1W H1WB . 0.8642
O3 C8 . 1.252(5)
O2 C8 . 1.263(5)
C1 C2 . 1.380(7)
C1 C6 . 1.383(7)
C7 C8 . 1.516(5)
C7 H7A . 0.9700
C7 H7B . 0.9700
C2 C3 . 1.386(7)
C2 H2 . 0.9300
C6 C5 . 1.403(7)
C6 H6 . 0.9300
C5 C4 . 1.375(9)
C5 H5 . 0.9300
C4 C3 . 1.388(9)
C3 H3 . 0.9300

loop_
_geom_hbond_atom_site_label_D
_geom_hbond_atom_site_label_H
_geom_hbond_atom_site_label_A
_geom_hbond_site_symmetry_A
_geom_hbond_distance_DH
_geom_hbond_distance_HA
_geom_hbond_distance_DA
_geom_hbond_angle_DHA
O2W H2WA O3 . 0.87 1.93 2.679(4) 144.2
O2W H2WB O1W 1_455 0.87 2.01 2.843(4) 161.5
O1W H1WA O3 2_756 0.86 1.98 2.732(4) 144.5
O1W H1WB O1 2_866 0.86 2.21 2.978(4) 148.0
O1W H1WB O2 2_866 0.86 2.18 2.861(4) 135.2
